data_2235733
loop_
_publ_author_name
'Metlay, Jessica B.'
'Tanski, Joseph M.'

_publ_section_title
;
 3-Bromo-2-hydroxybenzaldehyde
;
_journal_coeditor_code BG2472
_journal_issue 8
_journal_name_full 'Acta Crystallographica Section E'
_journal_page_first o2484
_journal_paper_doi 10.1107/S1600536812031510
_journal_volume 68
_journal_year 2012
_chemical_formula_iupac 'C7 H5 Br O2'
_chemical_formula_moiety 'C7 H5 Br O2'
_chemical_formula_sum 'C7 H5 Br O2'
_chemical_formula_weight 201.02
_chemical_name_systematic
;
3-Bromo-2-hydroxybenzaldehyde
;
_space_group_IT_number 14
_symmetry_cell_setting monoclinic
_symmetry_space_group_name_Hall '-P 2ybc'
_symmetry_space_group_name_H-M 'P 1 21/c 1'
_atom_sites_solution_hydrogens geom
_atom_sites_solution_primary direct
_atom_sites_solution_secondary difmap
_audit_creation_method SHELXL-97
_cell_angle_alpha 90.00
_cell_angle_beta 108.9070(10)
_cell_angle_gamma 90.00
_cell_formula_units_Z 4
_cell_length_a 7.0282(3)
_cell_length_b 14.9715(7)
_cell_length_c 6.8472(3)
_cell_measurement_reflns_used 6585
_cell_measurement_temperature 125(2)
_cell_measurement_theta_max 30.51
_cell_measurement_theta_min 2.72
_cell_volume 681.61(5)
_computing_cell_refinement 'SAINT (Bruker, 2007)'
_computing_data_collection 'APEX2 (Bruker, 2007)'
_computing_data_reduction 'SAINT (Bruker, 2007)'
_computing_molecular_graphics 'SHELXTL (Sheldrick, 2008)'
_computing_publication_material 'SHELXTL (Sheldrick, 2008) and OLEX2 (Dolomanov <i>et al.</i>, 2009)'
_computing_structure_refinement 'SHELXL97 (Sheldrick, 2008)'
_computing_structure_solution 'SHELXS97 (Sheldrick, 2008)'
_diffrn_ambient_temperature 125(2)
_diffrn_measured_fraction_theta_full 0.998
_diffrn_measured_fraction_theta_max 0.998
_diffrn_measurement_device_type 'Bruker APEXII CCD'
_diffrn_measurement_method '\f and \w scans'
_diffrn_radiation_monochromator graphite
_diffrn_radiation_source 'fine-focus sealed tube'
_diffrn_radiation_type MoK\a
_diffrn_radiation_wavelength 0.71073
_diffrn_reflns_av_R_equivalents 0.0235
_diffrn_reflns_av_sigmaI/netI 0.0172
_diffrn_reflns_limit_h_max 10
_diffrn_reflns_limit_h_min -10
_diffrn_reflns_limit_k_max 21
_diffrn_reflns_limit_k_min -21
_diffrn_reflns_limit_l_max 9
_diffrn_reflns_limit_l_min -9
_diffrn_reflns_number 10788
_diffrn_reflns_theta_full 30.51
_diffrn_reflns_theta_max 30.51
_diffrn_reflns_theta_min 2.72
_exptl_absorpt_coefficient_mu 5.956
_exptl_absorpt_correction_T_max 0.8416
_exptl_absorpt_correction_T_min 0.3541
_exptl_absorpt_correction_type multi-scan
_exptl_absorpt_process_details '(SADABS; Bruker 2007)'
_exptl_crystal_colour colourless
_exptl_crystal_density_diffrn 1.959
_exptl_crystal_density_method 'not measured'
_exptl_crystal_description plate
_exptl_crystal_F_000 392
_exptl_crystal_size_max 0.22
_exptl_crystal_size_mid 0.08
_exptl_crystal_size_min 0.03
_refine_diff_density_max 0.456
_refine_diff_density_min -0.247
_refine_ls_extinction_method none
_refine_ls_goodness_of_fit_ref 1.044
_refine_ls_hydrogen_treatment mixed
_refine_ls_matrix_type full
_refine_ls_number_parameters 95
_refine_ls_number_reflns 2074
_refine_ls_number_restraints 0
_refine_ls_restrained_S_all 1.044
_refine_ls_R_factor_all 0.0251
_refine_ls_R_factor_gt 0.0193
_refine_ls_shift/su_max 0.001
_refine_ls_shift/su_mean 0.000
_refine_ls_structure_factor_coef Fsqd
_refine_ls_weighting_details 'calc w=1/[\s^2^(Fo^2^)+(0.0249P)^2^+0.1779P] where P=(Fo^2^+2Fc^2^)/3'
_refine_ls_weighting_scheme calc
_refine_ls_wR_factor_gt 0.0453
_refine_ls_wR_factor_ref 0.0475
_reflns_number_gt 1815
_reflns_number_total 2074
_reflns_threshold_expression I>2\s(I)
_cod_data_source_file bg2472.cif
_cod_data_source_block I
_cod_original_sg_symbol_Hall ' -P 2ybc '
_cod_original_sg_symbol_H-M 'P 21/c'
_cod_database_code 2235733
_cod_database_fobs_code 2235733

loop_
_symmetry_equiv_pos_as_xyz
'x, y, z'
'-x, y+1/2, -z+1/2'
'-x, -y, -z'
'x, -y-1/2, z-1/2'

loop_
_atom_site_type_symbol
_atom_site_label
_atom_site_fract_x
_atom_site_fract_y
_atom_site_fract_z
_atom_site_U_iso_or_equiv
_atom_site_adp_type
_atom_site_calc_flag
_atom_site_refinement_flags
_atom_site_occupancy
_atom_site_symmetry_multiplicity
Br Br1 0.11374(2) 0.567091(9) 0.25208(2) 0.02342(6) Uani d . 1 1
O O2 0.12613(15) 0.76969(8) 0.28306(17) 0.0236(2) Uani d . 1 1
H H2 0.144(4) 0.8217(17) 0.294(4) 0.055(8) Uiso d . 1 1
C C1 0.4646(2) 0.88799(9) 0.3840(2) 0.0228(3) Uani d . 1 1
H H1 0.5839 0.9229 0.4229 0.027 Uiso calc R 1 1
O O1 0.30259(19) 0.92736(7) 0.33528(18) 0.0284(2) Uani d . 1 1
C C6 0.3410(2) 0.64329(9) 0.3299(2) 0.0170(2) Uani d . 1 1
C C7 0.3132(2) 0.73579(9) 0.3323(2) 0.0166(2) Uani d . 1 1
C C3 0.6776(2) 0.75351(10) 0.4401(2) 0.0202(3) Uani d . 1 1
H H3 0.7925 0.7913 0.4781 0.024 Uiso calc R 1 1
C C5 0.5322(2) 0.60728(9) 0.3814(2) 0.0192(3) Uani d . 1 1
H H5 0.5480 0.5443 0.3776 0.023 Uiso calc R 1 1
C C2 0.4853(2) 0.79087(9) 0.38599(19) 0.0177(2) Uani d . 1 1
C C4 0.7016(2) 0.66178(10) 0.4385(2) 0.0219(3) Uani d . 1 1
H H4 0.8323 0.6363 0.4760 0.026 Uiso calc R 1 1

loop_
_atom_site_aniso_label
_atom_site_aniso_U_11
_atom_site_aniso_U_22
_atom_site_aniso_U_33
_atom_site_aniso_U_12
_atom_site_aniso_U_13
_atom_site_aniso_U_23
Br1 0.01950(8) 0.01875(8) 0.03050(9) -0.00399(5) 0.00602(6) -0.00323(5)
O2 0.0177(5) 0.0199(5) 0.0302(6) 0.0043(4) 0.0037(4) -0.0004(4)
C1 0.0317(8) 0.0177(6) 0.0188(6) -0.0035(6) 0.0080(6) 0.0005(5)
O1 0.0383(7) 0.0187(5) 0.0275(6) 0.0039(4) 0.0095(5) 0.0031(4)
C6 0.0183(6) 0.0165(6) 0.0158(6) -0.0017(5) 0.0049(5) -0.0020(5)
C7 0.0168(6) 0.0177(6) 0.0144(6) 0.0022(5) 0.0040(5) -0.0002(5)
C3 0.0190(7) 0.0241(7) 0.0175(6) -0.0041(5) 0.0059(5) -0.0014(5)
C5 0.0222(7) 0.0172(6) 0.0181(6) 0.0027(5) 0.0062(5) -0.0014(5)
C2 0.0222(6) 0.0169(6) 0.0134(6) -0.0018(5) 0.0050(5) -0.0005(5)
C4 0.0174(6) 0.0265(7) 0.0208(6) 0.0037(5) 0.0048(5) -0.0009(5)

loop_
_atom_type_symbol
_atom_type_description
_atom_type_scat_dispersion_real
_atom_type_scat_dispersion_imag
_atom_type_scat_source
C C 0.0033 0.0016 'International Tables Vol C Tables 4.2.6.8 and 6.1.1.4'
H H 0.0000 0.0000 'International Tables Vol C Tables 4.2.6.8 and 6.1.1.4'
O O 0.0106 0.0060 'International Tables Vol C Tables 4.2.6.8 and 6.1.1.4'
Br Br -0.2901 2.4595 'International Tables Vol C Tables 4.2.6.8 and 6.1.1.4'

loop_
_geom_angle_atom_site_label_1
_geom_angle_atom_site_label_2
_geom_angle_atom_site_label_3
_geom_angle
C7 O2 H2 103.8(18)
O1 C1 C2 124.12(14)
O1 C1 H1 117.9
C2 C1 H1 117.9
C5 C6 C7 120.67(13)
C5 C6 Br1 119.87(10)
C7 C6 Br1 119.45(10)
O2 C7 C6 119.90(12)
O2 C7 C2 122.02(12)
C6 C7 C2 118.08(12)
C4 C3 C2 120.32(13)
C4 C3 H3 119.8
C2 C3 H3 119.8
C6 C5 C4 121.02(13)
C6 C5 H5 119.5
C4 C5 H5 119.5
C3 C2 C7 120.60(13)
C3 C2 C1 119.08(13)
C7 C2 C1 120.32(13)
C3 C4 C5 119.28(13)
C3 C4 H4 120.4
C5 C4 H4 120.4

loop_
_geom_bond_atom_site_label_1
_geom_bond_atom_site_label_2
_geom_bond_distance
Br1 C6 1.8933(13)
O2 C7 1.3466(16)
O2 H2 0.79(2)
C1 O1 1.2284(19)
C1 C2 1.4609(19)
C1 H1 0.9500
C6 C5 1.3836(19)
C6 C7 1.3993(19)
C7 C2 1.4107(19)
C3 C4 1.384(2)
C3 C2 1.397(2)
C3 H3 0.9500
C5 C4 1.391(2)
C5 H5 0.9500
C4 H4 0.9500

loop_
_geom_hbond_atom_site_label_D
_geom_hbond_atom_site_label_H
_geom_hbond_atom_site_label_A
_geom_hbond_site_symmetry_A
_geom_hbond_distance_DH
_geom_hbond_distance_HA
_geom_hbond_distance_DA
_geom_hbond_angle_DHA
O2 H2 O1 . 0.79(2) 1.90(2) 2.6364(16) 154(2)
C4 H4 Br1 1_655 0.95 3.05 3.798(2) 136.74

loop_
_geom_torsion_atom_site_label_1
_geom_torsion_atom_site_label_2
_geom_torsion_atom_site_label_3
_geom_torsion_atom_site_label_4
_geom_torsion
C5 C6 C7 O2 -179.59(12)
Br1 C6 C7 O2 1.18(17)
C5 C6 C7 C2 0.79(19)
Br1 C6 C7 C2 -178.43(9)
C7 C6 C5 C4 0.6(2)
Br1 C6 C5 C4 179.81(11)
C4 C3 C2 C7 1.0(2)
C4 C3 C2 C1 -178.47(13)
O2 C7 C2 C3 178.81(12)
C6 C7 C2 C3 -1.59(19)
O2 C7 C2 C1 -1.71(19)
C6 C7 C2 C1 177.89(12)
O1 C1 C2 C3 178.64(13)
O1 C1 C2 C7 -0.9(2)
C2 C3 C4 C5 0.4(2)
C6 C5 C4 C3 -1.2(2)

loop_
_cod_related_entry_id
_cod_related_entry_database
_cod_related_entry_code
1 ChemSpider 9085812
